data_2208763
loop_
_publ_author_name
'Huang, Ping-Hsin'
'Huang, Tai-Hsiang'
'Shen, Jiun-Yi'
'Wen, Yuh-Sheng'

_publ_section_title
;
 2,8-Bis(diphenylamino)-5<i>H</i>-5\l^6^-dibenzo[<i>b</i>,<i>d</i>]thiophene
 5,5-dioxide
;
_journal_coeditor_code WW6479
_journal_issue 4
_journal_name_full 'Acta Crystallographica Section E'
_journal_page_first o1317
_journal_page_last o1318
_journal_paper_doi 10.1107/S1600536806008087
_journal_volume 62
_journal_year 2006
_chemical_formula_iupac 'C36 H26 N2 O2 S'
_chemical_formula_moiety 'C36 H26 N2 O2 S'
_chemical_formula_sum 'C36 H26 N2 O2 S'
_chemical_formula_weight 550.65
_chemical_name_systematic
;
2,8-Bis(diphenylamino)-5H-5\l^6^-dibenzothiophene 5,5-dioxide
;
_space_group_IT_number 14
_symmetry_cell_setting monoclinic
_symmetry_space_group_name_Hall '-P 2yn'
_symmetry_space_group_name_H-M 'P 1 21/n 1'
_atom_sites_solution_hydrogens geom
_atom_sites_solution_primary direct
_atom_sites_solution_secondary difmap
_audit_creation_method SHELXL-97
_cell_angle_alpha 90.00
_cell_angle_beta 93.8660(10)
_cell_angle_gamma 90.00
_cell_formula_units_Z 4
_cell_length_a 9.8988(2)
_cell_length_b 19.3898(4)
_cell_length_c 14.4606(3)
_cell_measurement_reflns_used 6419
_cell_measurement_temperature 100.0(10)
_cell_measurement_theta_max 30.87
_cell_measurement_theta_min 2.58
_cell_volume 2769.19(10)
_computing_cell_refinement 'SAINT (Bruker, 2001)'
_computing_data_collection 'SMART (Bruker, 2001)'
_computing_data_reduction SAINT
_computing_molecular_graphics 'ORTEP-3 for Windows (Farrugia, 1997)'
_computing_publication_material 'WinGX (Farrugia, 1999)'
_computing_structure_refinement 'SHELXL97 (Sheldrick, 1997)'
_computing_structure_solution 'SHELXS97 (Sheldrick, 1997)'
_diffrn_ambient_temperature 100.0(10)
_diffrn_measured_fraction_theta_full 0.998
_diffrn_measured_fraction_theta_max 0.998
_diffrn_measurement_device_type 'Bruker SMART CCD area-detector'
_diffrn_measurement_method '\f and \w'
_diffrn_radiation_monochromator graphite
_diffrn_radiation_source 'fine-focus sealed tube'
_diffrn_radiation_type MoK\a
_diffrn_radiation_wavelength 0.71073
_diffrn_reflns_av_R_equivalents 0.0323
_diffrn_reflns_av_sigmaI/netI 0.0262
_diffrn_reflns_limit_h_max 11
_diffrn_reflns_limit_h_min -11
_diffrn_reflns_limit_k_max 23
_diffrn_reflns_limit_k_min -23
_diffrn_reflns_limit_l_max 17
_diffrn_reflns_limit_l_min -17
_diffrn_reflns_number 40230
_diffrn_reflns_theta_full 25.02
_diffrn_reflns_theta_max 25.02
_diffrn_reflns_theta_min 1.76
_diffrn_standards_decay_% 0
_diffrn_standards_interval_count 0
_diffrn_standards_interval_time 0
_diffrn_standards_number 0
_exptl_absorpt_coefficient_mu 0.154
_exptl_absorpt_correction_type none
_exptl_crystal_colour yellow
_exptl_crystal_density_diffrn 1.321
_exptl_crystal_density_meas 1.321
_exptl_crystal_density_method 'not measured'
_exptl_crystal_description prism
_exptl_crystal_F_000 1152
_exptl_crystal_size_max 0.3
_exptl_crystal_size_mid 0.22
_exptl_crystal_size_min 0.18
_refine_diff_density_max 0.452
_refine_diff_density_min -0.383
_refine_ls_extinction_coef 0.0015(4)
_refine_ls_extinction_expression Fc^*^=kFc[1+0.001xFc^2^\l^3^/sin(2\q)]^-1/4^
_refine_ls_extinction_method SHELXL97
_refine_ls_goodness_of_fit_ref 1.038
_refine_ls_hydrogen_treatment noref
_refine_ls_matrix_type full
_refine_ls_number_parameters 371
_refine_ls_number_reflns 4880
_refine_ls_number_restraints 0
_refine_ls_restrained_S_all 1.038
_refine_ls_R_factor_all 0.0455
_refine_ls_R_factor_gt 0.0363
_refine_ls_shift/su_max 0.000
_refine_ls_shift/su_mean 0.000
_refine_ls_structure_factor_coef Fsqd
_refine_ls_weighting_details 'calc w=1/[\s^2^(Fo^2^)+(0.0394P)^2^+1.6477P] where P=(Fo^2^+2Fc^2^)/3'
_refine_ls_weighting_scheme calc
_refine_ls_wR_factor_gt 0.0869
_refine_ls_wR_factor_ref 0.0923
_reflns_number_gt 4135
_reflns_number_total 4880
_reflns_threshold_expression I>2\s(I)
_cod_data_source_file ww6479.cif
_cod_data_source_block I
_cod_depositor_comments
;
The following automatic conversions were performed:
'_symmetry_cell_setting' value 'Monoclinic' changed to 'monoclinic'
according to '/home/saulius/struct/CIF-dictionaries/cif_core.dic'
dictionary named 'cif_core.dic' version 2.4.1 from 2010-06-29.

Automatic conversion script
Id: cif_fix_enum 1527 2010-12-29 10:47:43Z saulius 

The following automatic conversions were performed:

'_symmetry_cell_setting' value 'Monoclinic' changed to 'monoclinic'
according to /home/saulius/struct/CIF-dictionaries/cif_core.dic
dictionary named 'cif_core.dic' version 2.4.1 from 2010-06-29.

Automatic conversion script
Id: cif_fix_values 1715 2011-07-08 13:25:40Z adriana 
;
_cod_original_sg_symbol_H-M 'P 21/n'
_cod_database_code 2208763
_cod_database_fobs_code 2208763

loop_
_symmetry_equiv_pos_as_xyz
'x, y, z'
'-x+1/2, y+1/2, -z+1/2'
'-x, -y, -z'
'x-1/2, -y-1/2, z-1/2'

loop_
_atom_site_type_symbol
_atom_site_label
_atom_site_fract_x
_atom_site_fract_y
_atom_site_fract_z
_atom_site_U_iso_or_equiv
_atom_site_adp_type
_atom_site_calc_flag
_atom_site_refinement_flags
_atom_site_occupancy
S S 0.08629(4) 0.04027(2) 0.33982(3) 0.01946(13) Uani d . 1
O O1 0.22095(13) 0.01588(6) 0.36180(9) 0.0288(3) Uani d . 1
O O2 -0.02107(14) -0.00890(6) 0.34770(9) 0.0306(3) Uani d . 1
N N1 -0.02189(14) 0.20280(7) -0.00347(9) 0.0183(3) Uani d . 1
N N2 -0.05237(15) 0.30910(7) 0.50285(9) 0.0209(3) Uani d . 1
C C1 0.06933(16) 0.08187(8) 0.23085(11) 0.0172(4) Uani d . 1
C C2 0.07203(17) 0.05148(8) 0.14440(12) 0.0191(4) Uani d . 1
H H2 0.0912 0.0048 0.1387 0.023 Uiso calc R 1
C C3 0.04557(17) 0.09214(8) 0.06661(12) 0.0185(4) Uani d . 1
H H3 0.0491 0.0728 0.0080 0.022 Uiso calc R 1
C C4 0.01338(16) 0.16235(8) 0.07535(11) 0.0163(3) Uani d . 1
C C5 0.01513(16) 0.19232(8) 0.16349(11) 0.0163(3) Uani d . 1
H H5 -0.0021 0.2392 0.1697 0.020 Uiso calc R 1
C C6 0.04261(16) 0.15183(8) 0.24132(11) 0.0157(3) Uani d . 1
C C7 0.03456(16) 0.17245(8) 0.33921(11) 0.0165(3) Uani d . 1
C C8 0.00458(17) 0.23689(8) 0.37311(11) 0.0177(4) Uani d . 1
H H8 -0.0049 0.2745 0.3332 0.021 Uiso calc R 1
C C9 -0.01151(17) 0.24528(8) 0.46788(12) 0.0184(4) Uani d . 1
C C10 0.00993(17) 0.18864(9) 0.52763(12) 0.0199(4) Uani d . 1
H H10 0.0015 0.1944 0.5908 0.024 Uiso calc R 1
C C11 0.04332(17) 0.12458(9) 0.49418(11) 0.0197(4) Uani d . 1
H H11 0.0582 0.0874 0.5342 0.024 Uiso calc R 1
C C12 0.05409(17) 0.11697(8) 0.40004(12) 0.0177(4) Uani d . 1
C C21 0.00263(17) 0.27551(8) 0.00420(11) 0.0170(4) Uani d . 1
C C22 -0.10385(18) 0.32209(9) -0.00186(12) 0.0217(4) Uani d . 1
H H22 -0.1920 0.3068 -0.0156 0.026 Uiso calc R 1
C C23 -0.07813(19) 0.39145(9) 0.01269(13) 0.0258(4) Uani d . 1
H H23 -0.1493 0.4228 0.0090 0.031 Uiso calc R 1
C C24 0.05324(19) 0.41448(9) 0.03277(12) 0.0240(4) Uani d . 1
H H24 0.0698 0.4611 0.0437 0.029 Uiso calc R 1
C C25 0.15891(18) 0.36836(9) 0.03645(11) 0.0214(4) Uani d . 1
H H25 0.2472 0.3840 0.0485 0.026 Uiso calc R 1
C C26 0.13448(17) 0.29889(9) 0.02234(11) 0.0184(4) Uani d . 1
H H26 0.2062 0.2678 0.0250 0.022 Uiso calc R 1
C C31 -0.10990(17) 0.17783(8) -0.07766(11) 0.0174(4) Uani d . 1
C C32 -0.19903(17) 0.12332(8) -0.06633(12) 0.0198(4) Uani d . 1
H H32 -0.2021 0.1023 -0.0087 0.024 Uiso calc R 1
C C33 -0.28279(18) 0.10033(9) -0.14022(13) 0.0244(4) Uani d . 1
H H33 -0.3402 0.0631 -0.1322 0.029 Uiso calc R 1
C C34 -0.28237(19) 0.13188(10) -0.22577(13) 0.0266(4) Uani d . 1
H H34 -0.3387 0.1160 -0.2753 0.032 Uiso calc R 1
C C35 -0.19675(18) 0.18754(10) -0.23695(12) 0.0254(4) Uani d . 1
H H35 -0.1979 0.2100 -0.2938 0.031 Uiso calc R 1
C C36 -0.10998(18) 0.20980(9) -0.16429(12) 0.0222(4) Uani d . 1
H H36 -0.0512 0.2463 -0.1730 0.027 Uiso calc R 1
C C41 -0.12611(18) 0.35766(9) 0.44389(12) 0.0212(4) Uani d . 1
C C42 -0.23165(18) 0.33633(9) 0.38174(12) 0.0239(4) Uani d . 1
H H42 -0.2574 0.2902 0.3797 0.029 Uiso calc R 1
C C43 -0.29839(19) 0.38367(10) 0.32299(12) 0.0276(4) Uani d . 1
H H43 -0.3675 0.3689 0.2809 0.033 Uiso calc R 1
C C44 -0.2628(2) 0.45249(10) 0.32671(13) 0.0315(5) Uani d . 1
H H44 -0.3063 0.4840 0.2865 0.038 Uiso calc R 1
C C45 -0.1619(2) 0.47393(10) 0.39084(13) 0.0299(4) Uani d . 1
H H45 -0.1399 0.5205 0.3953 0.036 Uiso calc R 1
C C46 -0.09318(19) 0.42691(9) 0.44852(13) 0.0256(4) Uani d . 1
H H46 -0.0244 0.4420 0.4907 0.031 Uiso calc R 1
C C51 -0.00805(17) 0.33003(9) 0.59487(11) 0.0203(4) Uani d . 1
C C52 0.12459(18) 0.31901(9) 0.62939(12) 0.0226(4) Uani d . 1
H H52 0.1855 0.2970 0.5930 0.027 Uiso calc R 1
C C53 0.16645(18) 0.34105(9) 0.71881(13) 0.0253(4) Uani d . 1
H H53 0.2549 0.3330 0.7422 0.030 Uiso calc R 1
C C54 0.0769(2) 0.37483(10) 0.77257(13) 0.0277(4) Uani d . 1
H H54 0.1048 0.3900 0.8318 0.033 Uiso calc R 1
C C55 -0.05524(19) 0.38590(9) 0.73717(13) 0.0275(4) Uani d . 1
H H55 -0.1156 0.4090 0.7729 0.033 Uiso calc R 1
C C56 -0.09767(18) 0.36328(9) 0.65066(12) 0.0237(4) Uani d . 1
H H56 -0.1871 0.3701 0.6287 0.028 Uiso calc R 1

loop_
_atom_site_aniso_label
_atom_site_aniso_U_11
_atom_site_aniso_U_22
_atom_site_aniso_U_33
_atom_site_aniso_U_12
_atom_site_aniso_U_13
_atom_site_aniso_U_23
S 0.0249(2) 0.0142(2) 0.0184(2) -0.00282(16) -0.00478(18) 0.00394(16)
O1 0.0327(8) 0.0235(7) 0.0290(7) 0.0058(5) -0.0080(6) 0.0014(5)
O2 0.0396(8) 0.0254(7) 0.0257(7) -0.0151(6) -0.0062(6) 0.0085(5)
N1 0.0228(8) 0.0159(7) 0.0155(7) -0.0019(6) -0.0035(6) 0.0009(5)
N2 0.0235(8) 0.0233(8) 0.0157(7) 0.0050(6) -0.0011(6) -0.0002(6)
C1 0.0140(8) 0.0173(8) 0.0198(9) -0.0018(6) -0.0044(7) 0.0047(7)
C2 0.0178(9) 0.0147(8) 0.0244(9) -0.0008(6) -0.0019(7) -0.0006(7)
C3 0.0205(9) 0.0168(8) 0.0180(9) -0.0016(7) -0.0006(7) -0.0032(7)
C4 0.0134(8) 0.0174(8) 0.0179(8) -0.0017(6) -0.0008(7) 0.0029(6)
C5 0.0168(9) 0.0133(8) 0.0186(9) -0.0007(6) -0.0001(7) 0.0007(6)
C6 0.0129(8) 0.0163(8) 0.0175(8) -0.0026(6) -0.0013(7) 0.0015(6)
C7 0.0135(8) 0.0183(8) 0.0176(8) -0.0027(6) -0.0008(7) 0.0031(7)
C8 0.0187(9) 0.0180(8) 0.0163(8) -0.0007(7) -0.0002(7) 0.0049(7)
C9 0.0149(9) 0.0217(9) 0.0186(9) -0.0008(7) 0.0002(7) 0.0001(7)
C10 0.0188(9) 0.0273(9) 0.0137(8) -0.0011(7) 0.0016(7) 0.0034(7)
C11 0.0172(9) 0.0232(9) 0.0184(9) -0.0016(7) -0.0007(7) 0.0076(7)
C12 0.0150(9) 0.0178(8) 0.0198(9) -0.0037(6) -0.0018(7) 0.0035(7)
C21 0.0231(9) 0.0159(8) 0.0116(8) -0.0019(7) -0.0012(7) 0.0020(6)
C22 0.0187(9) 0.0236(9) 0.0221(9) -0.0015(7) -0.0040(7) 0.0034(7)
C23 0.0268(10) 0.0185(9) 0.0308(10) 0.0058(7) -0.0072(8) 0.0027(7)
C24 0.0304(10) 0.0160(8) 0.0243(9) -0.0037(7) -0.0085(8) 0.0036(7)
C25 0.0229(10) 0.0231(9) 0.0175(9) -0.0061(7) -0.0038(7) 0.0030(7)
C26 0.0188(9) 0.0219(9) 0.0144(8) 0.0018(7) -0.0006(7) 0.0017(7)
C31 0.0169(9) 0.0187(8) 0.0166(8) 0.0032(7) -0.0003(7) -0.0028(7)
C32 0.0218(9) 0.0178(8) 0.0197(9) 0.0027(7) 0.0019(7) -0.0003(7)
C33 0.0203(9) 0.0221(9) 0.0305(10) -0.0002(7) -0.0004(8) -0.0059(8)
C34 0.0232(10) 0.0342(10) 0.0213(9) 0.0051(8) -0.0067(8) -0.0096(8)
C35 0.0255(10) 0.0365(11) 0.0141(9) 0.0045(8) -0.0004(7) -0.0016(8)
C36 0.0224(10) 0.0254(9) 0.0189(9) -0.0002(7) 0.0013(7) 0.0005(7)
C41 0.0216(9) 0.0266(9) 0.0156(8) 0.0054(7) 0.0022(7) 0.0010(7)
C42 0.0214(10) 0.0286(10) 0.0218(9) -0.0006(7) 0.0021(8) 0.0010(7)
C43 0.0230(10) 0.0395(11) 0.0197(9) 0.0021(8) -0.0036(8) 0.0028(8)
C44 0.0292(11) 0.0346(11) 0.0299(11) 0.0103(8) -0.0024(9) 0.0078(8)
C45 0.0346(11) 0.0218(9) 0.0324(11) 0.0051(8) -0.0053(9) 0.0003(8)
C46 0.0251(10) 0.0268(10) 0.0241(10) 0.0028(8) -0.0047(8) -0.0020(7)
C51 0.0233(10) 0.0208(9) 0.0166(9) -0.0001(7) 0.0005(7) 0.0024(7)
C52 0.0209(10) 0.0255(9) 0.0215(9) 0.0023(7) 0.0030(7) 0.0015(7)
C53 0.0177(9) 0.0299(10) 0.0277(10) 0.0014(7) -0.0016(8) 0.0050(8)
C54 0.0328(11) 0.0326(10) 0.0172(9) -0.0040(8) -0.0034(8) -0.0002(8)
C55 0.0283(11) 0.0307(10) 0.0243(10) 0.0023(8) 0.0079(8) -0.0035(8)
C56 0.0161(9) 0.0295(10) 0.0253(10) 0.0029(7) 0.0001(7) 0.0017(7)

loop_
_atom_type_symbol
_atom_type_description
_atom_type_scat_dispersion_real
_atom_type_scat_dispersion_imag
_atom_type_scat_source
S S 0.1246 0.1234 'International Tables Vol C Tables 4.2.6.8 and 6.1.1.4'
O O 0.0106 0.0060 'International Tables Vol C Tables 4.2.6.8 and 6.1.1.4'
N N 0.0061 0.0033 'International Tables Vol C Tables 4.2.6.8 and 6.1.1.4'
C C 0.0033 0.0016 'International Tables Vol C Tables 4.2.6.8 and 6.1.1.4'
H H 0.0000 0.0000 'International Tables Vol C Tables 4.2.6.8 and 6.1.1.4'

loop_
_geom_angle_atom_site_label_1
_geom_angle_atom_site_label_2
_geom_angle_atom_site_label_3
_geom_angle
O1 S O2 116.48(8)
O1 S C12 111.47(8)
O2 S C12 111.16(8)
O1 S C1 112.34(8)
O2 S C1 110.29(7)
C12 S C1 92.63(8)
C4 N1 C31 121.83(13)
C4 N1 C21 116.98(13)
C31 N1 C21 119.05(13)
C9 N2 C51 120.40(14)
C9 N2 C41 120.69(14)
C51 N2 C41 118.53(14)
C2 C1 C6 121.90(15)
C2 C1 S 127.18(13)
C6 C1 S 110.79(12)
C1 C2 C3 118.53(15)
C1 C2 H2 120.7
C3 C2 H2 120.7
C2 C3 C4 120.67(15)
C2 C3 H3 119.7
C4 C3 H3 119.7
C5 C4 C3 119.66(15)
C5 C4 N1 119.55(14)
C3 C4 N1 120.79(15)
C6 C5 C4 119.65(15)
C6 C5 H5 120.2
C4 C5 H5 120.2
C5 C6 C1 119.51(15)
C5 C6 C7 127.23(15)
C1 C6 C7 112.99(14)
C8 C7 C12 119.85(15)
C8 C7 C6 127.66(14)
C12 C7 C6 112.41(14)
C7 C8 C9 119.59(15)
C7 C8 H8 120.2
C9 C8 H8 120.2
C8 C9 C10 119.27(15)
C8 C9 N2 120.58(15)
C10 C9 N2 120.13(15)
C11 C10 C9 121.17(15)
C11 C10 H10 119.4
C9 C10 H10 119.4
C12 C11 C10 118.54(15)
C12 C11 H11 120.7
C10 C11 H11 120.7
C11 C12 C7 121.52(15)
C11 C12 S 127.28(13)
C7 C12 S 111.16(12)
C22 C21 C26 119.97(15)
C22 C21 N1 120.79(15)
C26 C21 N1 119.16(15)
C23 C22 C21 119.53(16)
C23 C22 H22 120.2
C21 C22 H22 120.2
C22 C23 C24 120.37(16)
C22 C23 H23 119.8
C24 C23 H23 119.8
C25 C24 C23 119.93(16)
C25 C24 H24 120.0
C23 C24 H24 120.0
C24 C25 C26 120.23(16)
C24 C25 H25 119.9
C26 C25 H25 119.9
C25 C26 C21 119.92(16)
C25 C26 H26 120.0
C21 C26 H26 120.0
C32 C31 C36 118.67(15)
C32 C31 N1 122.04(15)
C36 C31 N1 119.27(15)
C33 C32 C31 120.37(16)
C33 C32 H32 119.8
C31 C32 H32 119.8
C34 C33 C32 120.82(17)
C34 C33 H33 119.6
C32 C33 H33 119.6
C33 C34 C35 119.18(16)
C33 C34 H34 120.4
C35 C34 H34 120.4
C36 C35 C34 120.51(17)
C36 C35 H35 119.7
C34 C35 H35 119.7
C35 C36 C31 120.41(17)
C35 C36 H36 119.8
C31 C36 H36 119.8
C46 C41 C42 118.90(16)
C46 C41 N2 119.96(16)
C42 C41 N2 121.14(16)
C43 C42 C41 120.25(17)
C43 C42 H42 119.9
C41 C42 H42 119.9
C44 C43 C42 120.39(18)
C44 C43 H43 119.8
C42 C43 H43 119.8
C45 C44 C43 119.25(17)
C45 C44 H44 120.4
C43 C44 H44 120.4
C44 C45 C46 120.71(18)
C44 C45 H45 119.6
C46 C45 H45 119.6
C41 C46 C45 120.41(17)
C41 C46 H46 119.8
C45 C46 H46 119.8
C52 C51 C56 119.03(16)
C52 C51 N2 120.89(15)
C56 C51 N2 120.07(15)
C51 C52 C53 119.95(16)
C51 C52 H52 120.0
C53 C52 H52 120.0
C54 C53 C52 120.22(17)
C54 C53 H53 119.9
C52 C53 H53 119.9
C53 C54 C55 119.32(17)
C53 C54 H54 120.3
C55 C54 H54 120.3
C56 C55 C54 120.81(17)
C56 C55 H55 119.6
C54 C55 H55 119.6
C55 C56 C51 120.64(17)
C55 C56 H56 119.7
C51 C56 H56 119.7

loop_
_geom_bond_atom_site_label_1
_geom_bond_atom_site_label_2
_geom_bond_distance
S O1 1.4298(13)
S O2 1.4379(13)
S C12 1.7632(17)
S C1 1.7681(16)
N1 C4 1.408(2)
N1 C31 1.421(2)
N1 C21 1.434(2)
N2 C9 1.407(2)
N2 C51 1.432(2)
N2 C41 1.436(2)
C1 C2 1.384(2)
C1 C6 1.392(2)
C2 C3 1.384(2)
C2 H2 0.9300
C3 C4 1.406(2)
C3 H3 0.9300
C4 C5 1.400(2)
C5 C6 1.384(2)
C5 H5 0.9300
C6 C7 1.478(2)
C7 C8 1.382(2)
C7 C12 1.395(2)
C8 C9 1.400(2)
C8 H8 0.9300
C9 C10 1.405(2)
C10 C11 1.381(2)
C10 H10 0.9300
C11 C12 1.381(2)
C11 H11 0.9300
C21 C22 1.386(2)
C21 C26 1.390(2)
C22 C23 1.382(2)
C22 H22 0.9300
C23 C24 1.387(3)
C23 H23 0.9300
C24 C25 1.374(3)
C24 H24 0.9300
C25 C26 1.381(2)
C25 H25 0.9300
C26 H26 0.9300
C31 C32 1.393(2)
C31 C36 1.398(2)
C32 C33 1.382(2)
C32 H32 0.9300
C33 C34 1.380(3)
C33 H33 0.9300
C34 C35 1.388(3)
C34 H34 0.9300
C35 C36 1.381(2)
C35 H35 0.9300
C36 H36 0.9300
C41 C46 1.382(3)
C41 C42 1.394(2)
C42 C43 1.387(3)
C42 H42 0.9300
C43 C44 1.380(3)
C43 H43 0.9300
C44 C45 1.380(3)
C44 H44 0.9300
C45 C46 1.383(3)
C45 H45 0.9300
C46 H46 0.9300
C51 C52 1.389(2)
C51 C56 1.396(2)
C52 C53 1.398(3)
C52 H52 0.9300
C53 C54 1.383(3)
C53 H53 0.9300
C54 C55 1.388(3)
C54 H54 0.9300
C55 C56 1.365(3)
C55 H55 0.9300
C56 H56 0.9300

loop_
_cod_related_entry_id
_cod_related_entry_database
_cod_related_entry_code
1 ChemSpider 21128443
